data_4065307
loop_
_publ_author_name
'G\'omez-Su\'arez, Adri\'an'
'Ram\'on, Rub\'en S.'
'Songis, Olivier'
'Slawin, Alexandra M. Z.'
'Cazin, Catherine S. J.'
'Nolan, Steven P.'

_publ_section_title
;
 Influence of a Very BulkyN-Heterocyclic Carbene in Gold-Mediated
 Catalysis
;
_journal_issue 20
_journal_name_full Organometallics
_journal_page_first 5463
_journal_paper_doi 10.1021/om200705y
_journal_volume 30
_journal_year 2011
_chemical_formula_moiety 'C69 H56 Cl Cu N2,C H2 Cl2'
_chemical_formula_sum 'C70 H58 Cl3 Cu N2'
_chemical_formula_weight 1097.07
_chemical_name_systematic
; 
 ? 
;
_space_group_IT_number 14
_symmetry_cell_setting monoclinic
_symmetry_space_group_name_Hall '-P 2ybc'
_symmetry_space_group_name_H-M 'P 1 21/c 1'
_atom_sites_solution_hydrogens geom
_atom_sites_solution_primary direct
_atom_sites_solution_secondary difmap
_audit_creation_method SHELXL-97
_cell_angle_alpha 90.00
_cell_angle_beta 91.600(2)
_cell_angle_gamma 90.00
_cell_formula_units_Z 4
_cell_length_a 12.8097(15)
_cell_length_b 18.386(2)
_cell_length_c 24.186(3)
_cell_measurement_reflns_used 14857
_cell_measurement_temperature 93(2)
_cell_measurement_theta_max 27.9
_cell_measurement_theta_min 2.0
_cell_volume 5694.0(12)
_computing_cell_refinement 'CrystalClear (Rigaku Corp., 2004)'
_computing_data_collection 'CrystalClear (Rigaku Corp., 2004)'
_computing_data_reduction 'CrystalClear (Rigaku Corp., 2004)'
_computing_molecular_graphics 'Bruker SHELXTL'
_computing_publication_material 'Bruker SHELXTL'
_computing_structure_refinement 'SHELXL-97 (Sheldrick, 1997)'
_computing_structure_solution 'SHELXS-97 (Sheldrick, 1990)'
_diffrn_ambient_temperature 93(2)
_diffrn_measured_fraction_theta_full 0.998
_diffrn_measured_fraction_theta_max 0.998
_diffrn_measurement_device_type CCD
_diffrn_measurement_method '\w scans'
_diffrn_radiation_monochromator confocal
_diffrn_radiation_source 'rotating anode'
_diffrn_radiation_type MoK\a
_diffrn_radiation_wavelength 0.71073
_diffrn_reflns_av_R_equivalents 0.0839
_diffrn_reflns_av_sigmaI/netI 0.0511
_diffrn_reflns_limit_h_max 15
_diffrn_reflns_limit_h_min -15
_diffrn_reflns_limit_k_max 22
_diffrn_reflns_limit_k_min -21
_diffrn_reflns_limit_l_max 29
_diffrn_reflns_limit_l_min -29
_diffrn_reflns_number 56617
_diffrn_reflns_theta_full 25.30
_diffrn_reflns_theta_max 25.35
_diffrn_reflns_theta_min 1.94
_exptl_absorpt_coefficient_mu 0.569
_exptl_absorpt_correction_T_max 1.000
_exptl_absorpt_correction_T_min 0.897
_exptl_absorpt_correction_type multi-scan
_exptl_absorpt_process_details 'Jacobson, R. (1998) Private communication'
_exptl_crystal_colour Colorless
_exptl_crystal_density_diffrn 1.280
_exptl_crystal_density_method 'not measured'
_exptl_crystal_description Prism
_exptl_crystal_F_000 2288
_exptl_crystal_size_max 0.20
_exptl_crystal_size_mid 0.20
_exptl_crystal_size_min 0.20
_refine_diff_density_max 1.204
_refine_diff_density_min -0.568
_refine_diff_density_rms 0.083
_refine_ls_extinction_method none
_refine_ls_goodness_of_fit_ref 1.118
_refine_ls_hydrogen_treatment constr
_refine_ls_matrix_type full
_refine_ls_number_parameters 685
_refine_ls_number_reflns 10400
_refine_ls_number_restraints 0
_refine_ls_restrained_S_all 1.118
_refine_ls_R_factor_all 0.0678
_refine_ls_R_factor_gt 0.0625
_refine_ls_shift/su_max 0.001
_refine_ls_shift/su_mean 0.000
_refine_ls_structure_factor_coef Fsqd
_refine_ls_weighting_details 'calc w=1/[\s^2^(Fo^2^)+(0.0782P)^2^+8.8878P] where P=(Fo^2^+2Fc^2^)/3'
_refine_ls_weighting_scheme calc
_refine_ls_wR_factor_gt 0.1659
_refine_ls_wR_factor_ref 0.1729
_reflns_number_gt 9707
_reflns_number_total 10400
_reflns_threshold_expression >2sigma(I)
_cod_data_source_file om200705y_si_002.cif
_cod_data_source_block 3
_cod_depositor_comments
;
The following automatic conversions were performed:

'_symmetry_cell_setting' value 'Monoclinic' changed to 'monoclinic'
according to /home/saulius/struct/CIF-dictionaries/cif_core.dic
dictionary named 'cif_core.dic' version 2.4.1 from 2010-06-29.

Automatic conversion script
Id: cif_fix_values 1715 2011-07-08 13:25:40Z adriana 
;
_cod_original_cell_volume 5694.1(12)
_cod_original_sg_symbol_H-M P2(1)/c
_cod_database_code 4065307

loop_
_symmetry_equiv_pos_as_xyz
'x, y, z'
'-x, y+1/2, -z+1/2'
'-x, -y, -z'
'x, -y-1/2, z-1/2'

loop_
_atom_site_label
_atom_site_type_symbol
_atom_site_fract_x
_atom_site_fract_y
_atom_site_fract_z
_atom_site_U_iso_or_equiv
_atom_site_adp_type
_atom_site_occupancy
_atom_site_symmetry_multiplicity
_atom_site_calc_flag
_atom_site_refinement_flags
Cu1 Cu 0.61537(3) 0.249836(19) 0.250301(16) 0.02354(13) Uani 1 1 d .
Cl1 Cl 0.51945(7) 0.34192(5) 0.25329(4) 0.0390(2) Uani 1 1 d .
C1 C 0.6989(2) 0.16658(16) 0.25253(12) 0.0198(6) Uani 1 1 d .
N2 N 0.6681(2) 0.09633(13) 0.25295(10) 0.0201(5) Uani 1 1 d .
C3 C 0.7520(2) 0.04888(16) 0.25600(12) 0.0236(6) Uani 1 1 d .
H3A H 0.7491 -0.0027 0.2565 0.028 Uiso 1 1 calc R
C4 C 0.8386(3) 0.09046(17) 0.25814(12) 0.0241(7) Uani 1 1 d .
H4A H 0.9088 0.0739 0.2607 0.029 Uiso 1 1 calc R
N5 N 0.80520(19) 0.16249(13) 0.25592(10) 0.0206(5) Uani 1 1 d .
C6 C 0.5602(2) 0.07368(16) 0.24802(12) 0.0214(6) Uani 1 1 d .
C7 C 0.5164(2) 0.06369(16) 0.19511(12) 0.0220(6) Uani 1 1 d .
C8 C 0.4133(2) 0.03985(17) 0.19125(13) 0.0253(7) Uani 1 1 d .
H8A H 0.3813 0.0331 0.1557 0.030 Uiso 1 1 calc R
C9 C 0.3561(3) 0.02568(18) 0.23798(14) 0.0281(7) Uani 1 1 d .
C10 C 0.4022(3) 0.03837(18) 0.28993(13) 0.0284(7) Uani 1 1 d .
H10A H 0.3627 0.0299 0.3220 0.034 Uiso 1 1 calc R
C11 C 0.5041(3) 0.06295(17) 0.29606(13) 0.0244(7) Uani 1 1 d .
C12 C 0.5809(2) 0.07741(17) 0.14435(12) 0.0230(6) Uani 1 1 d .
H12A H 0.6308 0.1172 0.1549 0.028 Uiso 1 1 calc R
C13 C 0.6484(2) 0.01176(17) 0.12991(12) 0.0245(7) Uani 1 1 d .
C14 C 0.7398(3) 0.02202(19) 0.10098(13) 0.0284(7) Uani 1 1 d .
H14A H 0.7582 0.0695 0.0892 0.034 Uiso 1 1 calc R
C15 C 0.8041(3) -0.0362(2) 0.08912(14) 0.0348(8) Uani 1 1 d .
H15A H 0.8662 -0.0282 0.0694 0.042 Uiso 1 1 calc R
C16 C 0.7790(3) -0.1056(2) 0.10574(14) 0.0356(8) Uani 1 1 d .
H16A H 0.8237 -0.1453 0.0979 0.043 Uiso 1 1 calc R
C17 C 0.6876(3) -0.11676(19) 0.13403(14) 0.0357(8) Uani 1 1 d .
H17A H 0.6690 -0.1644 0.1454 0.043 Uiso 1 1 calc R
C18 C 0.6231(3) -0.05839(18) 0.14578(14) 0.0296(7) Uani 1 1 d .
H18A H 0.5606 -0.0666 0.1650 0.036 Uiso 1 1 calc R
C19 C 0.5152(2) 0.10676(17) 0.09633(12) 0.0238(6) Uani 1 1 d .
C20 C 0.4717(3) 0.06248(18) 0.05562(13) 0.0262(7) Uani 1 1 d .
H20A H 0.4852 0.0117 0.0564 0.031 Uiso 1 1 calc R
C21 C 0.4085(3) 0.0915(2) 0.01347(14) 0.0337(8) Uani 1 1 d .
H21A H 0.3783 0.0606 -0.0141 0.040 Uiso 1 1 calc R
C22 C 0.3897(3) 0.1656(2) 0.01194(16) 0.0426(9) Uani 1 1 d .
H22A H 0.3465 0.1857 -0.0168 0.051 Uiso 1 1 calc R
C23 C 0.4334(3) 0.2103(2) 0.05183(17) 0.0464(10) Uani 1 1 d .
H23A H 0.4208 0.2612 0.0505 0.056 Uiso 1 1 calc R
C24 C 0.4958(3) 0.18134(19) 0.09399(15) 0.0349(8) Uani 1 1 d .
H24A H 0.5257 0.2125 0.1215 0.042 Uiso 1 1 calc R
C25 C 0.2460(3) -0.0027(2) 0.23265(15) 0.0397(9) Uani 1 1 d .
H25A H 0.2265 -0.0085 0.1934 0.060 Uiso 1 1 calc R
H25B H 0.1982 0.0318 0.2497 0.060 Uiso 1 1 calc R
H25C H 0.2415 -0.0499 0.2513 0.060 Uiso 1 1 calc R
C26 C 0.5564(3) 0.07668(18) 0.35271(13) 0.0291(7) Uani 1 1 d .
H26A H 0.6007 0.1210 0.3484 0.035 Uiso 1 1 calc R
C27 C 0.4770(3) 0.09574(18) 0.39581(13) 0.0298(7) Uani 1 1 d .
C28 C 0.4224(4) 0.1619(2) 0.39106(16) 0.0461(10) Uani 1 1 d .
H28A H 0.4396 0.1949 0.3625 0.055 Uiso 1 1 calc R
C29 C 0.3446(4) 0.1801(2) 0.42680(17) 0.0506(11) Uani 1 1 d .
H29A H 0.3069 0.2242 0.4218 0.061 Uiso 1 1 calc R
C30 C 0.3216(3) 0.1341(2) 0.46978(15) 0.0443(9) Uani 1 1 d .
H30A H 0.2703 0.1473 0.4955 0.053 Uiso 1 1 calc R
C31 C 0.3735(3) 0.0690(2) 0.47504(14) 0.0368(8) Uani 1 1 d .
H31A H 0.3570 0.0371 0.5044 0.044 Uiso 1 1 calc R
C32 C 0.4501(3) 0.0491(2) 0.43812(14) 0.0323(8) Uani 1 1 d .
H32A H 0.4840 0.0034 0.4420 0.039 Uiso 1 1 calc R
C33 C 0.6310(3) 0.0154(2) 0.36875(13) 0.0303(7) Uani 1 1 d .
C34 C 0.7267(3) 0.0313(2) 0.39425(14) 0.0386(9) Uani 1 1 d .
H34A H 0.7437 0.0803 0.4032 0.046 Uiso 1 1 calc R
C35 C 0.7974(3) -0.0233(3) 0.40676(16) 0.0479(11) Uani 1 1 d .
H35A H 0.8631 -0.0116 0.4237 0.058 Uiso 1 1 calc R
C36 C 0.7729(3) -0.0948(3) 0.39471(16) 0.0480(11) Uani 1 1 d .
H36A H 0.8218 -0.1323 0.4032 0.058 Uiso 1 1 calc R
C37 C 0.6773(3) -0.1117(2) 0.37028(15) 0.0432(9) Uani 1 1 d .
H37A H 0.6600 -0.1609 0.3625 0.052 Uiso 1 1 calc R
C38 C 0.6068(3) -0.0571(2) 0.35713(14) 0.0341(8) Uani 1 1 d .
H38A H 0.5414 -0.0690 0.3400 0.041 Uiso 1 1 calc R
C39 C 0.8732(2) 0.22434(16) 0.25354(12) 0.0207(6) Uani 1 1 d .
C40 C 0.9040(2) 0.25869(17) 0.30302(13) 0.0240(7) Uani 1 1 d .
C41 C 0.9725(3) 0.31693(18) 0.29968(13) 0.0287(7) Uani 1 1 d .
H41A H 0.9939 0.3416 0.3326 0.034 Uiso 1 1 calc R
C42 C 1.0104(3) 0.34007(19) 0.24947(14) 0.0317(8) Uani 1 1 d .
C43 C 0.9773(3) 0.30541(18) 0.20103(13) 0.0280(7) Uani 1 1 d .
H43A H 1.0032 0.3212 0.1666 0.034 Uiso 1 1 calc R
C44 C 0.9066(3) 0.24781(16) 0.20210(13) 0.0228(7) Uani 1 1 d .
C45 C 0.8645(3) 0.23332(18) 0.35893(13) 0.0267(7) Uani 1 1 d .
H45A H 0.8000 0.2043 0.3504 0.032 Uiso 1 1 calc R
C46 C 0.8294(3) 0.29796(18) 0.39335(13) 0.0285(7) Uani 1 1 d .
C47 C 0.7276(3) 0.3239(2) 0.38603(15) 0.0384(8) Uani 1 1 d .
H47A H 0.6813 0.3007 0.3602 0.046 Uiso 1 1 calc R
C48 C 0.6934(4) 0.3829(2) 0.41581(17) 0.0499(11) Uani 1 1 d .
H48A H 0.6234 0.3993 0.4112 0.060 Uiso 1 1 calc R
C49 C 0.7621(4) 0.4183(2) 0.45269(16) 0.0468(10) Uani 1 1 d .
H49A H 0.7394 0.4597 0.4725 0.056 Uiso 1 1 calc R
C50 C 0.8616(3) 0.39355(19) 0.46021(14) 0.0402(9) Uani 1 1 d .
H50A H 0.9077 0.4173 0.4858 0.048 Uiso 1 1 calc R
C51 C 0.8961(3) 0.33363(19) 0.43067(13) 0.0337(8) Uani 1 1 d .
H51A H 0.9658 0.3170 0.4361 0.040 Uiso 1 1 calc R
C52 C 0.9392(3) 0.18182(19) 0.38945(14) 0.0318(8) Uani 1 1 d .
C53 C 0.9194(3) 0.16043(19) 0.44379(14) 0.0360(8) Uani 1 1 d .
H53A H 0.8610 0.1804 0.4619 0.043 Uiso 1 1 calc R
C54 C 0.9828(4) 0.1110(2) 0.47159(17) 0.0479(10) Uani 1 1 d .
H54A H 0.9691 0.0987 0.5089 0.057 Uiso 1 1 calc R
C55 C 1.0654(4) 0.0793(2) 0.4458(2) 0.0549(12) Uani 1 1 d .
H55A H 1.1074 0.0443 0.4648 0.066 Uiso 1 1 calc R
C56 C 1.0872(4) 0.0987(2) 0.3921(2) 0.0532(11) Uani 1 1 d .
H56A H 1.1447 0.0773 0.3743 0.064 Uiso 1 1 calc R
C57 C 1.0244(3) 0.1497(2) 0.36411(16) 0.0414(9) Uani 1 1 d .
H57A H 1.0400 0.1628 0.3272 0.050 Uiso 1 1 calc R
C58 C 1.0887(3) 0.4010(2) 0.24710(16) 0.0471(10) Uani 1 1 d .
H58A H 1.1067 0.4098 0.2086 0.071 Uiso 1 1 calc R
H58B H 1.1518 0.3876 0.2686 0.071 Uiso 1 1 calc R
H58C H 1.0585 0.4453 0.2626 0.071 Uiso 1 1 calc R
C59 C 0.8663(2) 0.21348(17) 0.14805(12) 0.0238(7) Uani 1 1 d .
H59A H 0.8247 0.1699 0.1588 0.029 Uiso 1 1 calc R
C60 C 0.9555(3) 0.18484(19) 0.11362(13) 0.0275(7) Uani 1 1 d .
C61 C 0.9893(3) 0.1134(2) 0.12133(15) 0.0351(8) Uani 1 1 d .
H61A H 0.9563 0.0835 0.1477 0.042 Uiso 1 1 calc R
C62 C 1.0707(3) 0.0852(2) 0.09089(18) 0.0466(10) Uani 1 1 d .
H62A H 1.0923 0.0362 0.0962 0.056 Uiso 1 1 calc R
C63 C 1.1199(3) 0.1284(3) 0.05314(18) 0.0514(11) Uani 1 1 d .
H63A H 1.1759 0.1094 0.0327 0.062 Uiso 1 1 calc R
C64 C 1.0878(3) 0.1994(3) 0.04499(15) 0.0432(10) Uani 1 1 d .
H64A H 1.1220 0.2291 0.0190 0.052 Uiso 1 1 calc R
C65 C 1.0055(3) 0.2277(2) 0.07482(13) 0.0319(8) Uani 1 1 d .
H65A H 0.9833 0.2764 0.0687 0.038 Uiso 1 1 calc R
C66 C 0.7909(3) 0.26301(18) 0.11510(13) 0.0267(7) Uani 1 1 d .
C67 C 0.7571(3) 0.24228(19) 0.06226(14) 0.0288(7) Uani 1 1 d .
H67A H 0.7833 0.1987 0.0468 0.035 Uiso 1 1 calc R
C68 C 0.6860(3) 0.2840(2) 0.03170(14) 0.0373(8) Uani 1 1 d .
H68A H 0.6639 0.2688 -0.0043 0.045 Uiso 1 1 calc R
C69 C 0.6476(4) 0.3470(2) 0.05331(18) 0.0517(11) Uani 1 1 d .
H69A H 0.6002 0.3763 0.0321 0.062 Uiso 1 1 calc R
C70 C 0.6785(4) 0.3678(3) 0.10614(19) 0.0597(13) Uani 1 1 d .
H70A H 0.6513 0.4111 0.1215 0.072 Uiso 1 1 calc R
C71 C 0.7492(3) 0.3256(2) 0.13707(16) 0.0447(10) Uani 1 1 d .
H71A H 0.7688 0.3401 0.1736 0.054 Uiso 1 1 calc R
C81 C 0.3095(3) 0.2174(2) 0.22927(16) 0.0412(9) Uani 1 1 d .
H81A H 0.3405 0.2666 0.2276 0.049 Uiso 1 1 calc R
H81B H 0.3672 0.1818 0.2329 0.049 Uiso 1 1 calc R
Cl2 Cl 0.23067(10) 0.21118(7) 0.28739(5) 0.0609(3) Uani 1 1 d .
Cl3 Cl 0.23748(10) 0.20042(7) 0.16790(5) 0.0606(3) Uani 1 1 d .

loop_
_atom_site_aniso_label
_atom_site_aniso_U_11
_atom_site_aniso_U_22
_atom_site_aniso_U_33
_atom_site_aniso_U_23
_atom_site_aniso_U_13
_atom_site_aniso_U_12
Cu1 0.0231(2) 0.0197(2) 0.0277(2) -0.00218(14) -0.00278(16) 0.00311(14)
Cl1 0.0377(5) 0.0281(4) 0.0507(5) -0.0069(4) -0.0063(4) 0.0128(4)
C1 0.0208(15) 0.0227(15) 0.0158(14) -0.0003(11) -0.0024(11) -0.0010(12)
N2 0.0226(13) 0.0192(12) 0.0183(12) 0.0002(9) -0.0015(10) -0.0006(10)
C3 0.0287(17) 0.0173(14) 0.0248(15) 0.0010(12) -0.0009(13) 0.0033(13)
C4 0.0269(17) 0.0227(15) 0.0224(15) 0.0021(12) -0.0027(12) 0.0067(13)
N5 0.0211(13) 0.0190(12) 0.0215(12) -0.0018(10) -0.0025(10) 0.0005(10)
C6 0.0221(16) 0.0190(14) 0.0230(15) 0.0018(11) -0.0017(12) -0.0033(12)
C7 0.0247(16) 0.0202(15) 0.0210(15) -0.0005(11) 0.0009(12) -0.0010(12)
C8 0.0261(16) 0.0275(16) 0.0222(15) -0.0009(12) -0.0032(12) -0.0058(13)
C9 0.0274(17) 0.0268(17) 0.0301(17) 0.0006(13) -0.0012(13) -0.0046(13)
C10 0.0339(18) 0.0293(17) 0.0221(15) 0.0028(13) 0.0039(13) -0.0079(14)
C11 0.0301(17) 0.0211(15) 0.0218(15) 0.0019(12) -0.0020(13) -0.0032(13)
C12 0.0258(16) 0.0232(15) 0.0198(14) -0.0018(12) -0.0017(12) -0.0034(13)
C13 0.0282(17) 0.0275(16) 0.0174(14) -0.0021(12) -0.0046(12) -0.0007(13)
C14 0.0304(18) 0.0318(18) 0.0229(16) -0.0034(13) -0.0018(13) -0.0031(14)
C15 0.0277(18) 0.047(2) 0.0295(18) -0.0118(15) 0.0001(14) 0.0036(16)
C16 0.039(2) 0.038(2) 0.0298(18) -0.0076(15) -0.0094(15) 0.0109(16)
C17 0.048(2) 0.0280(18) 0.0307(18) 0.0010(14) -0.0058(16) 0.0041(16)
C18 0.0336(18) 0.0287(17) 0.0265(16) -0.0003(13) -0.0001(14) 0.0005(14)
C19 0.0229(16) 0.0276(16) 0.0208(15) 0.0004(12) -0.0002(12) -0.0003(13)
C20 0.0294(17) 0.0257(16) 0.0235(15) -0.0029(12) -0.0006(13) 0.0002(13)
C21 0.0347(19) 0.040(2) 0.0265(17) -0.0017(14) -0.0054(14) -0.0008(16)
C22 0.048(2) 0.043(2) 0.036(2) 0.0020(16) -0.0140(17) 0.0102(18)
C23 0.057(3) 0.032(2) 0.048(2) -0.0017(17) -0.016(2) 0.0111(18)
C24 0.044(2) 0.0298(18) 0.0308(18) -0.0045(14) -0.0084(15) 0.0060(16)
C25 0.0313(19) 0.053(2) 0.0346(19) -0.0021(17) 0.0008(15) -0.0157(17)
C26 0.0371(19) 0.0323(18) 0.0177(15) 0.0034(13) -0.0034(13) -0.0134(15)
C27 0.041(2) 0.0296(17) 0.0189(15) -0.0018(13) -0.0052(14) -0.0103(15)
C28 0.076(3) 0.030(2) 0.033(2) -0.0009(15) 0.0110(19) -0.0005(19)
C29 0.079(3) 0.035(2) 0.039(2) -0.0060(17) 0.011(2) 0.011(2)
C30 0.057(3) 0.050(2) 0.0264(18) -0.0069(16) 0.0046(17) 0.002(2)
C31 0.036(2) 0.049(2) 0.0254(17) 0.0046(15) 0.0002(15) -0.0033(17)
C32 0.0315(18) 0.0357(19) 0.0293(17) 0.0083(14) -0.0033(14) -0.0047(15)
C33 0.0307(18) 0.042(2) 0.0178(15) 0.0057(13) 0.0015(13) -0.0086(15)
C34 0.034(2) 0.055(2) 0.0258(17) 0.0079(16) -0.0020(14) -0.0141(18)
C35 0.032(2) 0.080(3) 0.032(2) 0.011(2) 0.0007(16) -0.005(2)
C36 0.041(2) 0.073(3) 0.031(2) 0.0129(19) 0.0072(17) 0.019(2)
C37 0.052(2) 0.047(2) 0.0308(19) 0.0045(16) 0.0011(17) 0.0059(19)
C38 0.037(2) 0.040(2) 0.0254(17) 0.0052(14) -0.0010(14) -0.0023(16)
C39 0.0170(15) 0.0191(15) 0.0258(16) -0.0009(12) -0.0017(12) -0.0003(12)
C40 0.0229(16) 0.0286(16) 0.0202(15) 0.0014(12) -0.0020(12) -0.0016(13)
C41 0.0311(18) 0.0343(18) 0.0205(15) -0.0033(13) -0.0025(13) -0.0103(15)
C42 0.0347(19) 0.0336(18) 0.0268(17) -0.0009(14) 0.0021(14) -0.0129(15)
C43 0.0302(18) 0.0304(17) 0.0235(16) 0.0007(13) 0.0043(13) -0.0070(14)
C44 0.0247(16) 0.0234(16) 0.0204(15) -0.0019(11) -0.0014(12) 0.0009(12)
C45 0.0282(17) 0.0302(17) 0.0217(16) 0.0005(13) 0.0004(13) -0.0069(14)
C46 0.0352(19) 0.0326(18) 0.0178(15) 0.0028(13) 0.0020(13) -0.0065(14)
C47 0.044(2) 0.045(2) 0.0258(18) -0.0017(15) -0.0050(15) 0.0034(17)
C48 0.059(3) 0.053(3) 0.039(2) 0.0013(19) 0.0016(19) 0.018(2)
C49 0.076(3) 0.035(2) 0.0299(19) -0.0009(16) 0.0081(19) 0.008(2)
C50 0.066(3) 0.0297(19) 0.0245(17) 0.0014(14) -0.0018(17) -0.0104(18)
C51 0.045(2) 0.0367(19) 0.0198(16) 0.0018(14) -0.0004(14) -0.0089(16)
C52 0.0352(19) 0.0333(18) 0.0267(17) 0.0013(14) -0.0028(14) -0.0050(15)
C53 0.051(2) 0.0323(19) 0.0250(17) 0.0015(14) 0.0000(15) -0.0033(16)
C54 0.066(3) 0.043(2) 0.034(2) 0.0085(17) -0.0112(19) -0.005(2)
C55 0.060(3) 0.047(2) 0.057(3) 0.018(2) -0.019(2) -0.004(2)
C56 0.044(2) 0.053(3) 0.063(3) 0.010(2) -0.003(2) 0.008(2)
C57 0.038(2) 0.052(2) 0.0339(19) 0.0060(17) -0.0026(16) 0.0000(18)
C58 0.058(3) 0.051(2) 0.033(2) -0.0029(17) 0.0029(18) -0.033(2)
C59 0.0260(16) 0.0258(16) 0.0195(15) -0.0013(12) 0.0001(12) 0.0008(13)
C60 0.0242(16) 0.0354(18) 0.0224(16) -0.0070(13) -0.0061(13) 0.0021(14)
C61 0.0331(19) 0.037(2) 0.0345(19) -0.0103(15) -0.0067(15) 0.0064(16)
C62 0.038(2) 0.047(2) 0.054(2) -0.021(2) -0.0114(19) 0.0180(18)
C63 0.030(2) 0.077(3) 0.047(2) -0.029(2) 0.0004(18) 0.012(2)
C64 0.030(2) 0.069(3) 0.0304(19) -0.0105(18) 0.0033(15) -0.0034(19)
C65 0.0294(18) 0.043(2) 0.0234(16) -0.0057(14) -0.0010(14) -0.0013(15)
C66 0.0265(17) 0.0305(17) 0.0232(16) -0.0022(13) 0.0010(13) 0.0045(14)
C67 0.0291(18) 0.0341(18) 0.0231(16) -0.0028(13) -0.0021(13) 0.0036(14)
C68 0.038(2) 0.049(2) 0.0245(17) -0.0002(15) -0.0051(15) 0.0052(17)
C69 0.053(3) 0.055(3) 0.046(2) -0.0003(19) -0.012(2) 0.021(2)
C70 0.071(3) 0.054(3) 0.053(3) -0.015(2) -0.016(2) 0.035(2)
C71 0.052(2) 0.046(2) 0.035(2) -0.0148(17) -0.0112(17) 0.0179(19)
C81 0.033(2) 0.045(2) 0.046(2) -0.0022(18) -0.0016(17) -0.0033(17)
Cl2 0.0598(7) 0.0703(8) 0.0532(6) -0.0091(6) 0.0122(5) -0.0080(6)
Cl3 0.0612(7) 0.0681(7) 0.0514(6) -0.0052(5) -0.0151(5) -0.0096(6)

loop_
_atom_type_symbol
_atom_type_description
_atom_type_scat_dispersion_real
_atom_type_scat_dispersion_imag
_atom_type_scat_source
C C 0.0033 0.0016 'International Tables Vol C Tables 4.2.6.8 and 6.1.1.4'
H H 0.0000 0.0000 'International Tables Vol C Tables 4.2.6.8 and 6.1.1.4'
N N 0.0061 0.0033 'International Tables Vol C Tables 4.2.6.8 and 6.1.1.4'
Cl Cl 0.1484 0.1585 'International Tables Vol C Tables 4.2.6.8 and 6.1.1.4'
Cu Cu 0.3201 1.2651 'International Tables Vol C Tables 4.2.6.8 and 6.1.1.4'

loop_
_geom_angle_atom_site_label_1
_geom_angle_atom_site_label_2
_geom_angle_atom_site_label_3
_geom_angle
C1 Cu1 Cl1 176.21(9)
N2 C1 N5 103.8(2)
N2 C1 Cu1 128.1(2)
N5 C1 Cu1 128.1(2)
C1 N2 C3 112.1(3)
C1 N2 C6 123.6(2)
C3 N2 C6 124.2(2)
C4 C3 N2 106.3(3)
C4 C3 H3A 126.8
N2 C3 H3A 126.8
C3 C4 N5 106.7(3)
C3 C4 H4A 126.7
N5 C4 H4A 126.7
C1 N5 C4 111.1(2)
C1 N5 C39 124.1(2)
C4 N5 C39 124.7(3)
C7 C6 C11 122.8(3)
C7 C6 N2 118.2(3)
C11 C6 N2 119.0(3)
C8 C7 C6 117.3(3)
C8 C7 C12 122.3(3)
C6 C7 C12 120.4(3)
C9 C8 C7 121.7(3)
C9 C8 H8A 119.1
C7 C8 H8A 119.1
C8 C9 C10 118.8(3)
C8 C9 C25 120.7(3)
C10 C9 C25 120.5(3)
C11 C10 C9 121.7(3)
C11 C10 H10A 119.1
C9 C10 H10A 119.1
C10 C11 C6 117.5(3)
C10 C11 C26 122.5(3)
C6 C11 C26 120.0(3)
C19 C12 C7 112.1(3)
C19 C12 C13 114.3(2)
C7 C12 C13 112.1(3)
C19 C12 H12A 105.8
C7 C12 H12A 105.8
C13 C12 H12A 105.8
C18 C13 C14 118.1(3)
C18 C13 C12 122.2(3)
C14 C13 C12 119.7(3)
C15 C14 C13 120.8(3)
C15 C14 H14A 119.6
C13 C14 H14A 119.6
C16 C15 C14 120.6(3)
C16 C15 H15A 119.7
C14 C15 H15A 119.7
C15 C16 C17 119.2(3)
C15 C16 H16A 120.4
C17 C16 H16A 120.4
C18 C17 C16 120.1(3)
C18 C17 H17A 120.0
C16 C17 H17A 120.0
C13 C18 C17 121.2(3)
C13 C18 H18A 119.4
C17 C18 H18A 119.4
C20 C19 C24 118.9(3)
C20 C19 C12 122.7(3)
C24 C19 C12 118.4(3)
C19 C20 C21 120.7(3)
C19 C20 H20A 119.6
C21 C20 H20A 119.6
C22 C21 C20 119.6(3)
C22 C21 H21A 120.2
C20 C21 H21A 120.2
C23 C22 C21 120.2(3)
C23 C22 H22A 119.9
C21 C22 H22A 119.9
C22 C23 C24 120.2(4)
C22 C23 H23A 119.9
C24 C23 H23A 119.9
C23 C24 C19 120.4(3)
C23 C24 H24A 119.8
C19 C24 H24A 119.8
C9 C25 H25A 109.5
C9 C25 H25B 109.5
H25A C25 H25B 109.5
C9 C25 H25C 109.5
H25A C25 H25C 109.5
H25B C25 H25C 109.5
C27 C26 C33 115.1(3)
C27 C26 C11 111.6(3)
C33 C26 C11 111.3(3)
C27 C26 H26A 106.1
C33 C26 H26A 106.1
C11 C26 H26A 106.1
C32 C27 C28 117.5(3)
C32 C27 C26 123.3(3)
C28 C27 C26 119.0(3)
C29 C28 C27 121.7(4)
C29 C28 H28A 119.2
C27 C28 H28A 119.2
C30 C29 C28 119.9(4)
C30 C29 H29A 120.1
C28 C29 H29A 120.1
C31 C30 C29 119.4(4)
C31 C30 H30A 120.3
C29 C30 H30A 120.3
C30 C31 C32 121.2(3)
C30 C31 H31A 119.4
C32 C31 H31A 119.4
C27 C32 C31 120.3(3)
C27 C32 H32A 119.9
C31 C32 H32A 119.9
C34 C33 C38 118.7(4)
C34 C33 C26 119.8(3)
C38 C33 C26 121.5(3)
C35 C34 C33 120.7(4)
C35 C34 H34A 119.7
C33 C34 H34A 119.7
C36 C35 C34 120.1(4)
C36 C35 H35A 119.9
C34 C35 H35A 119.9
C35 C36 C37 119.9(4)
C35 C36 H36A 120.1
C37 C36 H36A 120.1
C38 C37 C36 120.1(4)
C38 C37 H37A 119.9
C36 C37 H37A 119.9
C37 C38 C33 120.5(4)
C37 C38 H38A 119.7
C33 C38 H38A 119.7
C44 C39 C40 122.5(3)
C44 C39 N5 118.9(3)
C40 C39 N5 118.7(3)
C41 C40 C39 117.5(3)
C41 C40 C45 120.8(3)
C39 C40 C45 121.7(3)
C42 C41 C40 121.7(3)
C42 C41 H41A 119.2
C40 C41 H41A 119.2
C41 C42 C43 119.4(3)
C41 C42 C58 120.8(3)
C43 C42 C58 119.8(3)
C42 C43 C44 121.1(3)
C42 C43 H43A 119.5
C44 C43 H43A 119.5
C43 C44 C39 117.8(3)
C43 C44 C59 120.1(3)
C39 C44 C59 122.0(3)
C52 C45 C46 114.2(3)
C52 C45 C40 113.5(3)
C46 C45 C40 110.8(3)
C52 C45 H45A 105.8
C46 C45 H45A 105.8
C40 C45 H45A 105.8
C51 C46 C47 118.4(3)
C51 C46 C45 122.5(3)
C47 C46 C45 119.0(3)
C48 C47 C46 120.8(4)
C48 C47 H47A 119.6
C46 C47 H47A 119.6
C47 C48 C49 119.7(4)
C47 C48 H48A 120.1
C49 C48 H48A 120.1
C50 C49 C48 120.0(4)
C50 C49 H49A 120.0
C48 C49 H49A 120.0
C49 C50 C51 120.4(4)
C49 C50 H50A 119.8
C51 C50 H50A 119.8
C46 C51 C50 120.6(4)
C46 C51 H51A 119.7
C50 C51 H51A 119.7
C57 C52 C53 117.2(3)
C57 C52 C45 122.5(3)
C53 C52 C45 120.1(3)
C54 C53 C52 121.4(4)
C54 C53 H53A 119.3
C52 C53 H53A 119.3
C55 C54 C53 120.5(4)
C55 C54 H54A 119.7
C53 C54 H54A 119.7
C54 C55 C56 119.8(4)
C54 C55 H55A 120.1
C56 C55 H55A 120.1
C55 C56 C57 119.9(4)
C55 C56 H56A 120.0
C57 C56 H56A 120.0
C52 C57 C56 121.1(4)
C52 C57 H57A 119.5
C56 C57 H57A 119.5
C42 C58 H58A 109.5
C42 C58 H58B 109.5
H58A C58 H58B 109.5
C42 C58 H58C 109.5
H58A C58 H58C 109.5
H58B C58 H58C 109.5
C60 C59 C44 111.6(3)
C60 C59 C66 113.0(3)
C44 C59 C66 113.1(3)
C60 C59 H59A 106.2
C44 C59 H59A 106.2
C66 C59 H59A 106.2
C61 C60 C65 118.4(3)
C61 C60 C59 119.1(3)
C65 C60 C59 122.5(3)
C60 C61 C62 121.0(4)
C60 C61 H61A 119.5
C62 C61 H61A 119.5
C63 C62 C61 119.9(4)
C63 C62 H62A 120.1
C61 C62 H62A 120.1
C62 C63 C64 120.1(4)
C62 C63 H63A 120.0
C64 C63 H63A 120.0
C63 C64 C65 120.3(4)
C63 C64 H64A 119.8
C65 C64 H64A 119.8
C60 C65 C64 120.3(4)
C60 C65 H65A 119.8
C64 C65 H65A 119.8
C71 C66 C67 117.9(3)
C71 C66 C59 122.7(3)
C67 C66 C59 119.3(3)
C68 C67 C66 121.4(3)
C68 C67 H67A 119.3
C66 C67 H67A 119.3
C69 C68 C67 120.1(3)
C69 C68 H68A 119.9
C67 C68 H68A 119.9
C68 C69 C70 119.4(4)
C68 C69 H69A 120.3
C70 C69 H69A 120.3
C69 C70 C71 120.6(4)
C69 C70 H70A 119.7
C71 C70 H70A 119.7
C66 C71 C70 120.6(4)
C66 C71 H71A 119.7
C70 C71 H71A 119.7
Cl3 C81 Cl2 111.4(2)
Cl3 C81 H81A 109.3
Cl2 C81 H81A 109.3
Cl3 C81 H81B 109.3
Cl2 C81 H81B 109.3
H81A C81 H81B 108.0

loop_
_geom_bond_atom_site_label_1
_geom_bond_atom_site_label_2
_geom_bond_distance
Cu1 C1 1.867(3)
Cu1 Cl1 2.0944(9)
C1 N2 1.351(4)
C1 N5 1.364(4)
N2 C3 1.385(4)
N2 C6 1.446(4)
C3 C4 1.346(5)
C3 H3A 0.9500
C4 N5 1.392(4)
C4 H4A 0.9500
N5 C39 1.435(4)
C6 C7 1.395(4)
C6 C11 1.397(4)
C7 C8 1.392(4)
C7 C12 1.519(4)
C8 C9 1.389(5)
C8 H8A 0.9500
C9 C10 1.393(5)
C9 C25 1.506(5)
C10 C11 1.386(5)
C10 H10A 0.9500
C11 C26 1.529(4)
C12 C19 1.515(4)
C12 C13 1.531(4)
C12 H12A 1.0000
C13 C18 1.386(5)
C13 C14 1.393(5)
C14 C15 1.386(5)
C14 H14A 0.9500
C15 C16 1.379(5)
C15 H15A 0.9500
C16 C17 1.388(5)
C16 H16A 0.9500
C17 C18 1.388(5)
C17 H17A 0.9500
C18 H18A 0.9500
C19 C20 1.383(4)
C19 C24 1.394(5)
C20 C21 1.391(5)
C20 H20A 0.9500
C21 C22 1.385(5)
C21 H21A 0.9500
C22 C23 1.374(6)
C22 H22A 0.9500
C23 C24 1.384(5)
C23 H23A 0.9500
C24 H24A 0.9500
C25 H25A 0.9800
C25 H25B 0.9800
C25 H25C 0.9800
C26 C27 1.518(5)
C26 C33 1.521(5)
C26 H26A 1.0000
C27 C32 1.386(5)
C27 C28 1.406(5)
C28 C29 1.379(6)
C28 H28A 0.9500
C29 C30 1.378(6)
C29 H29A 0.9500
C30 C31 1.373(6)
C30 H30A 0.9500
C31 C32 1.394(5)
C31 H31A 0.9500
C32 H32A 0.9500
C33 C34 1.388(5)
C33 C38 1.394(5)
C34 C35 1.380(6)
C34 H34A 0.9500
C35 C36 1.381(7)
C35 H35A 0.9500
C36 C37 1.380(6)
C36 H36A 0.9500
C37 C38 1.382(5)
C37 H37A 0.9500
C38 H38A 0.9500
C39 C44 1.395(4)
C39 C40 1.400(4)
C40 C41 1.388(5)
C40 C45 1.530(4)
C41 C42 1.388(5)
C41 H41A 0.9500
C42 C43 1.390(5)
C42 C58 1.505(5)
C43 C44 1.394(4)
C43 H43A 0.9500
C44 C59 1.529(4)
C45 C52 1.522(5)
C45 C46 1.526(5)
C45 H45A 1.0000
C46 C51 1.389(5)
C46 C47 1.395(5)
C47 C48 1.380(6)
C47 H47A 0.9500
C48 C49 1.396(6)
C48 H48A 0.9500
C49 C50 1.360(6)
C49 H49A 0.9500
C50 C51 1.392(5)
C50 H50A 0.9500
C51 H51A 0.9500
C52 C57 1.397(5)
C52 C53 1.402(5)
C53 C54 1.381(5)
C53 H53A 0.9500
C54 C55 1.373(7)
C54 H54A 0.9500
C55 C56 1.382(6)
C55 H55A 0.9500
C56 C57 1.399(6)
C56 H56A 0.9500
C57 H57A 0.9500
C58 H58A 0.9800
C58 H58B 0.9800
C58 H58C 0.9800
C59 C60 1.526(4)
C59 C66 1.534(4)
C59 H59A 1.0000
C60 C61 1.393(5)
C60 C65 1.395(5)
C61 C62 1.394(5)
C61 H61A 0.9500
C62 C63 1.377(7)
C62 H62A 0.9500
C63 C64 1.381(6)
C63 H63A 0.9500
C64 C65 1.395(5)
C64 H64A 0.9500
C65 H65A 0.9500
C66 C71 1.382(5)
C66 C67 1.391(5)
C67 C68 1.388(5)
C67 H67A 0.9500
C68 C69 1.368(6)
C68 H68A 0.9500
C69 C70 1.380(6)
C69 H69A 0.9500
C70 C71 1.393(6)
C70 H70A 0.9500
C71 H71A 0.9500
C81 Cl3 1.753(4)
C81 Cl2 1.757(4)
C81 H81A 0.9900
C81 H81B 0.9900

loop_
_geom_torsion_atom_site_label_1
_geom_torsion_atom_site_label_2
_geom_torsion_atom_site_label_3
_geom_torsion_atom_site_label_4
_geom_torsion
Cl1 Cu1 C1 N2 73.8(15)
Cl1 Cu1 C1 N5 -103.8(14)
N5 C1 N2 C3 -0.5(3)
Cu1 C1 N2 C3 -178.6(2)
N5 C1 N2 C6 -177.7(2)
Cu1 C1 N2 C6 4.2(4)
C1 N2 C3 C4 0.6(3)
C6 N2 C3 C4 177.8(3)
N2 C3 C4 N5 -0.4(3)
N2 C1 N5 C4 0.2(3)
Cu1 C1 N5 C4 178.3(2)
N2 C1 N5 C39 176.2(2)
Cu1 C1 N5 C39 -5.7(4)
C3 C4 N5 C1 0.1(3)
C3 C4 N5 C39 -175.8(3)
C1 N2 C6 C7 87.5(4)
C3 N2 C6 C7 -89.4(4)
C1 N2 C6 C11 -92.4(4)
C3 N2 C6 C11 90.8(4)
C11 C6 C7 C8 -2.0(5)
N2 C6 C7 C8 178.2(3)
C11 C6 C7 C12 179.0(3)
N2 C6 C7 C12 -0.8(4)
C6 C7 C8 C9 -0.7(5)
C12 C7 C8 C9 178.3(3)
C7 C8 C9 C10 2.5(5)
C7 C8 C9 C25 -177.7(3)
C8 C9 C10 C11 -1.6(5)
C25 C9 C10 C11 178.6(3)
C9 C10 C11 C6 -0.9(5)
C9 C10 C11 C26 -179.6(3)
C7 C6 C11 C10 2.8(5)
N2 C6 C11 C10 -177.4(3)
C7 C6 C11 C26 -178.5(3)
N2 C6 C11 C26 1.3(4)
C8 C7 C12 C19 34.5(4)
C6 C7 C12 C19 -146.5(3)
C8 C7 C12 C13 -95.6(3)
C6 C7 C12 C13 83.3(3)
C19 C12 C13 C18 -104.7(3)
C7 C12 C13 C18 24.3(4)
C19 C12 C13 C14 76.8(4)
C7 C12 C13 C14 -154.2(3)
C18 C13 C14 C15 -0.9(5)
C12 C13 C14 C15 177.7(3)
C13 C14 C15 C16 0.0(5)
C14 C15 C16 C17 0.7(5)
C15 C16 C17 C18 -0.6(5)
C14 C13 C18 C17 1.0(5)
C12 C13 C18 C17 -177.6(3)
C16 C17 C18 C13 -0.2(5)
C7 C12 C19 C20 -94.2(4)
C13 C12 C19 C20 34.7(4)
C7 C12 C19 C24 84.2(4)
C13 C12 C19 C24 -146.8(3)
C24 C19 C20 C21 -1.0(5)
C12 C19 C20 C21 177.4(3)
C19 C20 C21 C22 0.7(5)
C20 C21 C22 C23 0.0(6)
C21 C22 C23 C24 -0.5(7)
C22 C23 C24 C19 0.2(7)
C20 C19 C24 C23 0.6(5)
C12 C19 C24 C23 -177.9(4)
C10 C11 C26 C27 -27.3(4)
C6 C11 C26 C27 154.1(3)
C10 C11 C26 C33 102.8(4)
C6 C11 C26 C33 -75.8(4)
C33 C26 C27 C32 -19.6(5)
C11 C26 C27 C32 108.4(4)
C33 C26 C27 C28 164.6(3)
C11 C26 C27 C28 -67.3(4)
C32 C27 C28 C29 -0.3(6)
C26 C27 C28 C29 175.7(4)
C27 C28 C29 C30 2.6(7)
C28 C29 C30 C31 -2.9(7)
C29 C30 C31 C32 0.9(6)
C28 C27 C32 C31 -1.7(5)
C26 C27 C32 C31 -177.5(3)
C30 C31 C32 C27 1.4(6)
C27 C26 C33 C34 -92.6(4)
C11 C26 C33 C34 139.2(3)
C27 C26 C33 C38 89.1(4)
C11 C26 C33 C38 -39.1(4)
C38 C33 C34 C35 1.4(5)
C26 C33 C34 C35 -176.9(3)
C33 C34 C35 C36 -1.0(5)
C34 C35 C36 C37 -0.2(6)
C35 C36 C37 C38 1.0(6)
C36 C37 C38 C33 -0.6(5)
C34 C33 C38 C37 -0.6(5)
C26 C33 C38 C37 177.6(3)
C1 N5 C39 C44 -89.2(4)
C4 N5 C39 C44 86.2(4)
C1 N5 C39 C40 91.1(4)
C4 N5 C39 C40 -93.5(4)
C44 C39 C40 C41 -1.7(5)
N5 C39 C40 C41 178.0(3)
C44 C39 C40 C45 178.5(3)
N5 C39 C40 C45 -1.8(4)
C39 C40 C41 C42 -0.8(5)
C45 C40 C41 C42 179.0(3)
C40 C41 C42 C43 1.6(6)
C40 C41 C42 C58 -177.0(4)
C41 C42 C43 C44 0.0(5)
C58 C42 C43 C44 178.6(4)
C42 C43 C44 C39 -2.3(5)
C42 C43 C44 C59 176.3(3)
C40 C39 C44 C43 3.2(5)
N5 C39 C44 C43 -176.5(3)
C40 C39 C44 C59 -175.4(3)
N5 C39 C44 C59 4.9(4)
C41 C40 C45 C52 -83.7(4)
C39 C40 C45 C52 96.0(4)
C41 C40 C45 C46 46.4(4)
C39 C40 C45 C46 -133.9(3)
C52 C45 C46 C51 37.7(4)
C40 C45 C46 C51 -92.0(4)
C52 C45 C46 C47 -144.3(3)
C40 C45 C46 C47 86.0(4)
C51 C46 C47 C48 -1.0(5)
C45 C46 C47 C48 -179.1(3)
C46 C47 C48 C49 1.7(6)
C47 C48 C49 C50 -1.7(6)
C48 C49 C50 C51 1.0(6)
C47 C46 C51 C50 0.4(5)
C45 C46 C51 C50 178.3(3)
C49 C50 C51 C46 -0.4(5)
C46 C45 C52 C57 -140.5(3)
C40 C45 C52 C57 -12.1(5)
C46 C45 C52 C53 44.5(4)
C40 C45 C52 C53 172.9(3)
C57 C52 C53 C54 1.4(5)
C45 C52 C53 C54 176.7(3)
C52 C53 C54 C55 -2.3(6)
C53 C54 C55 C56 1.9(7)
C54 C55 C56 C57 -0.7(7)
C53 C52 C57 C56 -0.2(6)
C45 C52 C57 C56 -175.4(4)
C55 C56 C57 C52 -0.2(7)
C43 C44 C59 C60 57.7(4)
C39 C44 C59 C60 -123.7(3)
C43 C44 C59 C66 -71.1(4)
C39 C44 C59 C66 107.5(3)
C44 C59 C60 C61 90.0(4)
C66 C59 C60 C61 -141.2(3)
C44 C59 C60 C65 -89.5(4)
C66 C59 C60 C65 39.3(4)
C65 C60 C61 C62 -0.3(5)
C59 C60 C61 C62 -179.8(3)
C60 C61 C62 C63 0.9(6)
C61 C62 C63 C64 -0.7(6)
C62 C63 C64 C65 -0.1(6)
C61 C60 C65 C64 -0.6(5)
C59 C60 C65 C64 178.9(3)
C63 C64 C65 C60 0.8(5)
C60 C59 C66 C71 -139.6(4)
C44 C59 C66 C71 -11.5(5)
C60 C59 C66 C67 44.9(4)
C44 C59 C66 C67 172.9(3)
C71 C66 C67 C68 1.8(5)
C59 C66 C67 C68 177.6(3)
C66 C67 C68 C69 0.1(6)
C67 C68 C69 C70 -1.5(7)
C68 C69 C70 C71 0.9(8)
C67 C66 C71 C70 -2.4(6)
C59 C66 C71 C70 -178.0(4)
C69 C70 C71 C66 1.1(8)
